data_1534978
loop_
_publ_author_name
'Beck, J.'
'Neisel, U.'

_publ_section_title
;
 Polykationische Hg-Pnictid-Gerueste mit einer neuen Fuellungsvariante in
 den Strukturen von Hg3 As2 Tl Cl3 und Hg3 Sb2 Tl Br3
;
_journal_name_full 'Zeitschrift fuer Anorganische und Allgemeine Chemie'
_journal_page_first 2016
_journal_page_last 2022
_journal_volume 627
_journal_year 2001
_chemical_formula_sum 'As2 Cl3 Hg3 Tl'
_chemical_name_systematic '(Hg3 As2) Tl Cl3'
_space_group_IT_number 57
_symmetry_space_group_name_Hall '-P 2c 2b'
_symmetry_space_group_name_H-M 'P b c m'
_cell_angle_alpha 90
_cell_angle_beta 90
_cell_angle_gamma 90
_cell_formula_units_Z 4
_cell_length_a 6.292
_cell_length_b 12.341
_cell_length_c 12.248
_cell_volume 951.052
_citation_journal_id_ASTM ZAACAB
_cod_data_source_file Beck_ZAACAB_2001_3.cif
_cod_data_source_block As2Cl3Hg3Tl1
_cod_original_cell_volume 951.0519
_cod_original_formula_sum 'As2 Cl3 Hg3 Tl1'
_cod_database_code 1534978

loop_
_symmetry_equiv_pos_as_xyz
x,y,z
-x,-y,z+1/2
x,-y+1/2,-z
-x,y+1/2,-z+1/2
-x,-y,-z
x,y,-z-1/2
-x,y-1/2,z
x,-y-1/2,z-1/2

loop_
_atom_site_label
_atom_site_type_symbol
_atom_site_fract_x
_atom_site_fract_y
_atom_site_fract_z
_atom_site_occupancy
_atom_site_U_iso_or_equiv
Hg2 Hg+2 0.4526 0.25 0 1 0.0
Tl1 Tl+1 0.0245 0.25108 0.25 1 0.0
Cl3 Cl-1 0.5487 0.2954 0.25 1 0.0
Hg4 Hg+2 0 0 0 1 0.0
Hg1 Hg+2 0.4458 0.02292 0.25 1 0.0
As1 As-2 0.3767 0.05569 0.04987 1 0.0
Cl2 Cl-1 0.1051 0.5029 0.25 1 0.0
Cl1 Cl-1 -0.1003 0.25 0 1 0.0
